data_1504684
loop_
_publ_author_name
'Jiang, Min'
'Shi, Min'

_publ_section_title
;
 Aluminum chloride-mediated acylation of methylenecyclobutanes. A facile
 synthetic protocol for the construction of substituted cyclopentenes.
;
_journal_issue 11
_journal_name_full 'Organic letters'
_journal_page_first 2239
_journal_page_last 2242
_journal_paper_doi 10.1021/ol8006502
_journal_volume 10
_journal_year 2008
_chemical_formula_sum 'C18 H14 Br2 O'
_chemical_formula_weight 406.11
_chemical_name_systematic
; 
 ? 
;
_space_group_IT_number 14
_symmetry_cell_setting monoclinic
_symmetry_space_group_name_Hall '-P 2ybc'
_symmetry_space_group_name_H-M 'P 1 21/c 1'
_atom_sites_solution_hydrogens geom
_atom_sites_solution_primary direct
_atom_sites_solution_secondary difmap
_audit_creation_method SHELXL-97
_cell_angle_alpha 90.00
_cell_angle_beta 96.603(3)
_cell_angle_gamma 90.00
_cell_formula_units_Z 12
_cell_length_a 11.323(2)
_cell_length_b 31.150(6)
_cell_length_c 13.860(3)
_cell_measurement_reflns_used 1185
_cell_measurement_temperature 293(2)
_cell_measurement_theta_max 31.280
_cell_measurement_theta_min 5.123
_cell_volume 4856.2(16)
_computing_cell_refinement 'Bruker SMART'
_computing_data_collection 'Bruker SMART'
_computing_data_reduction 'Bruker SHELXTL'
_computing_molecular_graphics 'Bruker SHELXTL'
_computing_publication_material 'Bruker SHELXTL'
_computing_structure_refinement 'SHELXL-97 (Sheldrick, 1997)'
_computing_structure_solution 'SHELXS-97 (Sheldrick, 1990)'
_diffrn_ambient_temperature 293(2)
_diffrn_measured_fraction_theta_full 0.997
_diffrn_measured_fraction_theta_max 0.997
_diffrn_measurement_device_type 'CCD area detector'
_diffrn_measurement_method 'phi and omega scans'
_diffrn_radiation_monochromator graphite
_diffrn_radiation_source 'fine-focus sealed tube'
_diffrn_radiation_type MoK\a
_diffrn_radiation_wavelength 0.71073
_diffrn_reflns_av_R_equivalents 0.1411
_diffrn_reflns_av_sigmaI/netI 0.1950
_diffrn_reflns_limit_h_max 13
_diffrn_reflns_limit_h_min -13
_diffrn_reflns_limit_k_max 34
_diffrn_reflns_limit_k_min -37
_diffrn_reflns_limit_l_max 16
_diffrn_reflns_limit_l_min -15
_diffrn_reflns_number 25210
_diffrn_reflns_theta_full 25.50
_diffrn_reflns_theta_max 25.50
_diffrn_reflns_theta_min 1.81
_exptl_absorpt_coefficient_mu 5.003
_exptl_absorpt_correction_T_max 1.00000
_exptl_absorpt_correction_T_min 0.54763
_exptl_absorpt_correction_type empirical
_exptl_absorpt_process_details sadabs
_exptl_crystal_colour colorless
_exptl_crystal_density_diffrn 1.666
_exptl_crystal_density_method 'not measured'
_exptl_crystal_description prismatic
_exptl_crystal_F_000 2400
_exptl_crystal_size_max 0.431
_exptl_crystal_size_mid 0.365
_exptl_crystal_size_min 0.227
_refine_diff_density_max 0.276
_refine_diff_density_min -0.299
_refine_diff_density_rms 0.054
_refine_ls_extinction_method none
_refine_ls_goodness_of_fit_ref 0.855
_refine_ls_hydrogen_treatment constr
_refine_ls_matrix_type full
_refine_ls_number_parameters 568
_refine_ls_number_reflns 9025
_refine_ls_number_restraints 0
_refine_ls_restrained_S_all 0.855
_refine_ls_R_factor_all 0.2725
_refine_ls_R_factor_gt 0.0413
_refine_ls_shift/su_max 0.024
_refine_ls_shift/su_mean 0.004
_refine_ls_structure_factor_coef Fsqd
_refine_ls_weighting_details 'calc w=1/[\s^2^(Fo^2^)+(0.0000P)^2^+0.0000P] where P=(Fo^2^+2Fc^2^)/3'
_refine_ls_weighting_scheme calc
_refine_ls_wR_factor_gt 0.0613
_refine_ls_wR_factor_ref 0.0893
_reflns_number_gt 2762
_reflns_number_total 9025
_reflns_threshold_expression >2sigma(I)
_cod_data_source_file ol8006502-file005.cif
_cod_data_source_block cd27638
_cod_depositor_comments
;
The following automatic conversions were performed:

'_symmetry_cell_setting' value 'Monoclinic' changed to 'monoclinic'
according to /home/saulius/struct/CIF-dictionaries/cif_core.dic
dictionary named 'cif_core.dic' version 2.4.1 from 2010-06-29.

Automatic conversion script
Id: cif_fix_values 1715 2011-07-08 13:25:40Z adriana 
;
_cod_original_sg_symbol_H-M P2(1)/c
_cod_database_code 1504684

loop_
_symmetry_equiv_pos_as_xyz
'x, y, z'
'-x, y+1/2, -z+1/2'
'-x, -y, -z'
'x, -y-1/2, z-1/2'

loop_
_atom_site_label
_atom_site_type_symbol
_atom_site_fract_x
_atom_site_fract_y
_atom_site_fract_z
_atom_site_U_iso_or_equiv
_atom_site_adp_type
_atom_site_occupancy
_atom_site_symmetry_multiplicity
_atom_site_calc_flag
_atom_site_refinement_flags
Br1 Br 0.13285(10) -0.09020(3) -0.16323(8) 0.1107(5) Uani 1 1 d .
Br2 Br 0.73768(9) 0.21427(3) 0.14219(7) 0.1281(4) Uani 1 1 d .
Br3 Br 0.15802(11) -0.05712(3) 0.28892(7) 0.1393(4) Uani 1 1 d .
Br4 Br 0.74248(9) 0.17278(3) 0.81933(8) 0.1103(5) Uani 1 1 d .
Br5 Br 0.48816(10) -0.06795(3) 0.12238(7) 0.1305(4) Uani 1 1 d .
Br6 Br -0.00782(9) 0.21035(4) 0.30281(7) 0.1366(4) Uani 1 1 d .
O1 O 0.2062(6) 0.08746(18) 0.1214(4) 0.110(2) Uani 1 1 d .
O2 O 0.2086(6) 0.07501(18) 0.6812(4) 0.113(2) Uani 1 1 d .
O3 O 0.5226(6) 0.08635(18) 0.4704(4) 0.113(2) Uani 1 1 d .
C1 C 0.1913(7) 0.0870(3) 0.0336(7) 0.076(3) Uani 1 1 d .
C2 C 0.1781(9) 0.1268(3) -0.0291(6) 0.078(3) Uani 1 1 d .
H2 H 0.2237 0.1242 -0.0848 0.093 Uiso 1 1 calc R
C3 C 0.0461(9) 0.1361(3) -0.0626(6) 0.105(3) Uani 1 1 d .
H3A H 0.0355 0.1434 -0.1311 0.126 Uiso 1 1 calc R
H3B H -0.0018 0.1110 -0.0529 0.126 Uiso 1 1 calc R
C4 C 0.0085(8) 0.1731(3) -0.0032(7) 0.107(3) Uani 1 1 d .
H4A H -0.0340 0.1946 -0.0442 0.128 Uiso 1 1 calc R
H4B H -0.0415 0.1634 0.0448 0.128 Uiso 1 1 calc R
C5 C 0.1218(11) 0.1900(3) 0.0434(6) 0.081(3) Uani 1 1 d .
H5 H 0.1272 0.2153 0.0792 0.098 Uiso 1 1 calc R
C6 C 0.2152(10) 0.1665(3) 0.0304(6) 0.069(3) Uani 1 1 d .
C7 C 0.3362(10) 0.1769(3) 0.0657(6) 0.060(3) Uani 1 1 d .
C8 C 0.3727(10) 0.2136(3) 0.1155(6) 0.080(3) Uani 1 1 d .
H8 H 0.3148 0.2324 0.1328 0.096 Uiso 1 1 calc R
C9 C 0.4911(12) 0.2242(3) 0.1414(6) 0.084(3) Uani 1 1 d .
H9 H 0.5119 0.2493 0.1753 0.100 Uiso 1 1 calc R
C10 C 0.5767(8) 0.1967(4) 0.1158(7) 0.072(3) Uani 1 1 d .
C11 C 0.5478(10) 0.1600(3) 0.0663(6) 0.083(3) Uani 1 1 d .
H11 H 0.6060 0.1421 0.0465 0.100 Uiso 1 1 calc R
C12 C 0.4273(12) 0.1502(3) 0.0462(5) 0.076(3) Uani 1 1 d .
H12 H 0.4072 0.1238 0.0175 0.091 Uiso 1 1 calc R
C13 C 0.1745(7) 0.0436(4) -0.0142(8) 0.075(3) Uani 1 1 d .
C14 C 0.1824(7) 0.0065(4) 0.0386(6) 0.095(3) Uani 1 1 d .
H14 H 0.1966 0.0078 0.1060 0.114 Uiso 1 1 calc R
C15 C 0.1698(8) -0.0327(4) -0.0063(9) 0.102(4) Uani 1 1 d .
H15 H 0.1749 -0.0575 0.0311 0.123 Uiso 1 1 calc R
C16 C 0.1497(8) -0.0358(3) -0.1049(10) 0.089(3) Uani 1 1 d .
C17 C 0.1419(8) -0.0001(4) -0.1576(7) 0.112(4) Uani 1 1 d .
H17 H 0.1255 -0.0020 -0.2247 0.134 Uiso 1 1 calc R
C18 C 0.1574(8) 0.0399(3) -0.1146(8) 0.094(3) Uani 1 1 d .
H18 H 0.1565 0.0644 -0.1531 0.113 Uiso 1 1 calc R
C19 C 0.1937(8) 0.0858(4) 0.5965(8) 0.086(3) Uani 1 1 d .
C20 C 0.1709(8) 0.1323(3) 0.5697(6) 0.072(3) Uani 1 1 d .
H20 H 0.2078 0.1393 0.5110 0.086 Uiso 1 1 calc R
C21 C 0.0352(8) 0.1432(3) 0.5537(6) 0.100(3) Uani 1 1 d .
H21A H 0.0124 0.1514 0.4866 0.120 Uiso 1 1 calc R
H21B H -0.0110 0.1182 0.5678 0.120 Uiso 1 1 calc R
C22 C 0.0112(10) 0.1792(4) 0.6194(8) 0.111(4) Uani 1 1 d .
H22A H -0.0463 0.1709 0.6628 0.132 Uiso 1 1 calc R
H22B H -0.0176 0.2043 0.5828 0.132 Uiso 1 1 calc R
C23 C 0.1309(11) 0.1872(3) 0.6743(6) 0.106(4) Uani 1 1 d .
H23 H 0.1439 0.2082 0.7219 0.127 Uiso 1 1 calc R
C24 C 0.2155(10) 0.1625(3) 0.6504(7) 0.068(3) Uani 1 1 d .
C25 C 0.3411(10) 0.1646(3) 0.6912(7) 0.068(3) Uani 1 1 d .
C26 C 0.3790(10) 0.1848(3) 0.7795(8) 0.080(3) Uani 1 1 d .
H26 H 0.3218 0.1966 0.8147 0.096 Uiso 1 1 calc R
C27 C 0.4966(12) 0.1882(3) 0.8170(6) 0.082(3) Uani 1 1 d .
H27 H 0.5187 0.2028 0.8748 0.099 Uiso 1 1 calc R
C28 C 0.5787(8) 0.1697(3) 0.7675(10) 0.088(3) Uani 1 1 d .
C29 C 0.5482(10) 0.1493(3) 0.6782(7) 0.083(3) Uani 1 1 d .
H29 H 0.6058 0.1371 0.6440 0.099 Uiso 1 1 calc R
C30 C 0.4297(11) 0.1479(2) 0.6431(6) 0.077(3) Uani 1 1 d .
H30 H 0.4084 0.1349 0.5832 0.092 Uiso 1 1 calc R
C31 C 0.1809(7) 0.0522(4) 0.5194(8) 0.072(3) Uani 1 1 d .
C32 C 0.1945(8) 0.0103(4) 0.5449(7) 0.114(4) Uani 1 1 d .
H32 H 0.2134 0.0033 0.6101 0.137 Uiso 1 1 calc R
C33 C 0.1812(9) -0.0220(3) 0.4773(10) 0.122(4) Uani 1 1 d .
H33 H 0.1814 -0.0505 0.4974 0.146 Uiso 1 1 calc R
C34 C 0.1677(8) -0.0124(4) 0.3811(9) 0.091(3) Uani 1 1 d .
C35 C 0.1540(9) 0.0291(4) 0.3540(7) 0.119(4) Uani 1 1 d .
H35 H 0.1393 0.0361 0.2885 0.135 Uiso 1 1 calc R
C36 C 0.1616(8) 0.0608(3) 0.4219(9) 0.101(3) Uani 1 1 d .
H36 H 0.1534 0.0892 0.4016 0.122 Uiso 1 1 calc R
C37 C 0.5421(8) 0.0897(4) 0.3865(7) 0.086(3) Uani 1 1 d .
C38 C 0.5804(9) 0.1325(3) 0.3524(6) 0.081(3) Uani 1 1 d .
H38 H 0.5651 0.1338 0.2814 0.097 Uiso 1 1 calc R
C39 C 0.7141(10) 0.1408(3) 0.3836(8) 0.110(4) Uani 1 1 d .
H39A H 0.7511 0.1153 0.4137 0.135 Uiso 1 1 calc R
H39B H 0.7539 0.1480 0.3274 0.135 Uiso 1 1 calc R
C40 C 0.7237(8) 0.1757(4) 0.4514(6) 0.113(4) Uani 1 1 d .
H40A H 0.7788 0.1972 0.4329 0.137 Uiso 1 1 calc R
H40B H 0.7513 0.1656 0.5163 0.137 Uiso 1 1 calc R
C41 C 0.6016(10) 0.1939(3) 0.4478(6) 0.083(3) Uani 1 1 d .
H41 H 0.5826 0.2187 0.4799 0.100 Uiso 1 1 calc R
C42 C 0.5257(9) 0.1707(3) 0.3947(6) 0.063(2) Uani 1 1 d .
C43 C 0.3981(10) 0.1790(3) 0.3749(6) 0.061(2) Uani 1 1 d .
C44 C 0.3431(9) 0.2125(3) 0.4169(5) 0.069(2) Uani 1 1 d .
H44 H 0.3899 0.2296 0.4610 0.083 Uiso 1 1 calc R
C45 C 0.2250(11) 0.2226(2) 0.3988(6) 0.077(3) Uani 1 1 d .
H45 H 0.1925 0.2457 0.4292 0.092 Uiso 1 1 calc R
C46 C 0.1553(7) 0.1966(4) 0.3321(8) 0.083(3) Uani 1 1 d .
C47 C 0.2024(11) 0.1619(3) 0.2915(6) 0.083(3) Uani 1 1 d .
H47 H 0.1544 0.1436 0.2509 0.100 Uiso 1 1 calc R
C48 C 0.3199(10) 0.1543(2) 0.3110(6) 0.069(3) Uani 1 1 d .
H48 H 0.3515 0.1311 0.2801 0.083 Uiso 1 1 calc R
C49 C 0.5255(7) 0.0516(3) 0.3196(7) 0.063(2) Uani 1 1 d .
C50 C 0.4970(8) 0.0136(4) 0.3526(6) 0.104(4) Uani 1 1 d .
H50 H 0.4855 0.0112 0.4178 0.124 Uiso 1 1 calc R
C51 C 0.4836(8) -0.0222(3) 0.2954(9) 0.101(3) Uani 1 1 d .
H51 H 0.4587 -0.0479 0.3204 0.122 Uiso 1 1 calc R
C52 C 0.5072(8) -0.0198(3) 0.2014(9) 0.079(3) Uani 1 1 d .
C53 C 0.5347(9) 0.0183(4) 0.1662(7) 0.116(4) Uani 1 1 d .
H53 H 0.5453 0.0205 0.1008 0.132 Uiso 1 1 calc R
C54 C 0.5483(8) 0.0550(3) 0.2246(8) 0.099(3) Uani 1 1 d .
H54 H 0.5721 0.0810 0.1999 0.119 Uiso 1 1 calc R

loop_
_atom_site_aniso_label
_atom_site_aniso_U_11
_atom_site_aniso_U_22
_atom_site_aniso_U_33
_atom_site_aniso_U_23
_atom_site_aniso_U_13
_atom_site_aniso_U_12
Br1 0.1748(13) 0.0950(8) 0.1514(12) -0.0293(8) 0.0596(10) -0.0273(8)
Br2 0.0831(8) 0.1490(9) 0.1422(10) 0.0042(7) -0.0300(7) -0.0082(7)
Br3 0.1726(12) 0.1042(8) 0.1172(9) -0.0162(8) 0.0007(8) -0.0304(8)
Br4 0.0956(9) 0.1694(10) 0.1440(11) 0.0014(8) -0.0374(8) -0.0090(7)
Br5 0.1711(12) 0.0897(7) 0.1117(9) -0.0250(7) 0.0214(8) -0.0094(7)
Br6 0.0682(8) 0.1733(12) 0.1041(10) 0.0466(8) -0.0063(7) -0.0093(7)
O1 0.160(7) 0.101(5) 0.045(4) 0.012(4) -0.003(5) -0.017(4)
O2 0.168(6) 0.104(5) 0.065(5) 0.035(4) 0.010(5) -0.017(4)
O3 0.168(7) 0.095(5) 0.063(5) -0.004(4) 0.042(5) -0.006(4)
C1 0.066(7) 0.094(9) 0.068(8) 0.008(9) 0.006(6) -0.009(6)
C2 0.083(9) 0.074(7) 0.074(8) 0.027(7) 0.002(6) -0.014(6)
C3 0.090(10) 0.105(8) 0.116(9) 0.016(7) -0.015(7) -0.023(7)
C4 0.080(9) 0.094(8) 0.147(10) 0.031(7) 0.014(8) 0.003(7)
C5 0.074(9) 0.080(7) 0.092(8) 0.000(6) 0.020(7) -0.007(7)
C6 0.060(9) 0.076(8) 0.069(7) 0.011(6) 0.002(6) -0.006(7)
C7 0.079(9) 0.052(7) 0.052(7) -0.001(5) 0.027(6) 0.015(7)
C8 0.097(10) 0.063(8) 0.078(8) 0.000(6) 0.003(6) 0.002(7)
C9 0.126(10) 0.058(7) 0.060(7) -0.002(5) -0.021(7) 0.000(8)
C10 0.071(8) 0.064(7) 0.079(8) 0.031(6) 0.006(6) -0.004(7)
C11 0.097(11) 0.070(8) 0.086(8) 0.000(6) 0.027(7) 0.010(7)
C12 0.096(9) 0.078(8) 0.052(7) -0.014(5) 0.007(7) -0.020(8)
C13 0.093(7) 0.090(10) 0.045(8) 0.004(8) 0.015(6) -0.023(6)
C14 0.140(9) 0.076(8) 0.071(8) 0.025(8) 0.024(6) -0.017(7)
C15 0.130(9) 0.064(9) 0.113(11) 0.024(8) 0.015(8) 0.000(7)
C16 0.105(8) 0.069(9) 0.099(10) -0.010(8) 0.031(8) -0.018(6)
C17 0.175(10) 0.081(8) 0.078(8) 0.002(8) 0.009(7) -0.032(8)
C18 0.154(9) 0.062(8) 0.068(9) 0.004(6) 0.018(7) -0.011(6)
C19 0.101(8) 0.088(9) 0.075(9) 0.032(8) 0.027(7) -0.027(6)
C20 0.081(9) 0.093(8) 0.043(7) 0.003(6) 0.011(5) -0.017(6)
C21 0.048(8) 0.131(9) 0.117(9) 0.033(7) -0.002(7) -0.025(6)
C22 0.100(11) 0.185(12) 0.163(12) -0.051(9) -0.010(9) 0.032(9)
C23 0.088(10) 0.135(9) 0.097(9) -0.031(7) 0.019(8) 0.021(8)
C24 0.057(8) 0.094(8) 0.053(7) 0.003(6) 0.002(6) 0.000(7)
C25 0.084(9) 0.070(6) 0.052(8) -0.002(5) 0.024(8) 0.007(6)
C26 0.096(10) 0.086(7) 0.058(8) -0.003(6) 0.004(6) -0.010(6)
C27 0.111(10) 0.083(7) 0.046(7) -0.001(5) -0.017(8) -0.027(7)
C28 0.050(8) 0.113(9) 0.101(10) 0.022(7) 0.012(8) 0.001(6)
C29 0.102(11) 0.098(8) 0.049(8) 0.012(6) 0.012(7) 0.018(7)
C30 0.061(8) 0.104(7) 0.064(7) -0.004(5) -0.002(7) 0.001(6)
C31 0.094(7) 0.077(9) 0.049(8) 0.006(7) 0.014(6) -0.010(6)
C32 0.173(10) 0.083(9) 0.075(9) 0.021(9) -0.034(7) -0.027(8)
C33 0.178(11) 0.074(9) 0.106(11) 0.027(9) -0.017(9) -0.043(7)
C34 0.112(8) 0.080(9) 0.083(9) -0.006(8) 0.016(7) -0.008(6)
C35 0.170(12) 0.081(9) 0.075(9) 0.000(8) -0.033(8) -0.014(8)
C36 0.144(9) 0.088(9) 0.068(9) 0.007(8) -0.003(7) -0.029(7)
C37 0.103(8) 0.093(8) 0.066(8) 0.011(9) 0.023(7) 0.014(7)
C38 0.091(9) 0.082(8) 0.076(7) -0.001(6) 0.041(7) 0.013(7)
C39 0.097(11) 0.117(9) 0.161(13) 0.003(8) 0.045(9) -0.008(8)
C40 0.062(9) 0.173(13) 0.101(9) -0.037(8) 0.005(7) -0.006(8)
C41 0.054(8) 0.104(8) 0.089(8) -0.039(6) 0.001(6) -0.004(6)
C42 0.066(8) 0.083(8) 0.040(6) -0.001(5) 0.007(6) 0.006(7)
C43 0.092(9) 0.048(6) 0.044(6) -0.012(5) 0.006(7) -0.011(7)
C44 0.065(8) 0.082(8) 0.058(7) -0.011(6) -0.003(6) -0.010(6)
C45 0.074(8) 0.082(7) 0.074(8) -0.003(6) 0.010(6) -0.008(7)
C46 0.029(7) 0.123(9) 0.096(9) 0.027(7) -0.002(6) -0.014(7)
C47 0.072(9) 0.111(9) 0.063(8) 0.013(6) -0.006(7) -0.038(7)
C48 0.083(8) 0.081(7) 0.045(7) 0.010(5) 0.017(6) -0.025(7)
C49 0.073(7) 0.073(8) 0.046(8) 0.009(7) 0.019(5) 0.011(6)
C50 0.178(10) 0.073(7) 0.064(8) 0.017(8) 0.034(7) -0.013(8)
C51 0.135(9) 0.063(8) 0.105(11) -0.009(8) 0.010(8) -0.005(6)
C52 0.103(7) 0.055(7) 0.080(9) -0.006(7) 0.013(7) -0.002(5)
C53 0.176(13) 0.078(8) 0.071(9) 0.001(8) 0.042(8) 0.012(9)
C54 0.158(9) 0.070(8) 0.078(9) 0.008(7) 0.045(7) -0.009(6)

loop_
_atom_type_symbol
_atom_type_description
_atom_type_scat_dispersion_real
_atom_type_scat_dispersion_imag
_atom_type_scat_source
C C 0.0033 0.0016 'International Tables Vol C Tables 4.2.6.8 and 6.1.1.4'
H H 0.0000 0.0000 'International Tables Vol C Tables 4.2.6.8 and 6.1.1.4'
O O 0.0106 0.0060 'International Tables Vol C Tables 4.2.6.8 and 6.1.1.4'
Br Br -0.2901 2.4595 'International Tables Vol C Tables 4.2.6.8 and 6.1.1.4'

loop_
_geom_angle_atom_site_label_1
_geom_angle_atom_site_label_2
_geom_angle_atom_site_label_3
_geom_angle
O1 C1 C13 116.7(10)
O1 C1 C2 124.2(10)
C13 C1 C2 118.9(9)
C1 C2 C6 110.6(8)
C1 C2 C3 110.8(7)
C6 C2 C3 102.1(8)
C1 C2 H2 111.0
C6 C2 H2 111.0
C3 C2 H2 111.0
C4 C3 C2 107.7(7)
C4 C3 H3A 110.2
C2 C3 H3A 110.2
C4 C3 H3B 110.2
C2 C3 H3B 110.2
H3A C3 H3B 108.5
C5 C4 C3 103.2(7)
C5 C4 H4A 111.1
C3 C4 H4A 111.1
C5 C4 H4B 111.1
C3 C4 H4B 111.1
H4A C4 H4B 109.1
C6 C5 C4 114.6(9)
C6 C5 H5 122.7
C4 C5 H5 122.7
C5 C6 C7 125.2(11)
C5 C6 C2 110.6(9)
C7 C6 C2 124.2(10)
C8 C7 C12 114.3(9)
C8 C7 C6 125.4(10)
C12 C7 C6 120.2(11)
C7 C8 C9 123.6(9)
C7 C8 H8 118.2
C9 C8 H8 118.2
C10 C9 C8 118.4(9)
C10 C9 H9 120.8
C8 C9 H9 120.8
C11 C10 C9 121.4(9)
C11 C10 Br2 120.8(11)
C9 C10 Br2 117.5(11)
C10 C11 C12 117.4(9)
C10 C11 H11 121.3
C12 C11 H11 121.3
C7 C12 C11 124.5(9)
C7 C12 H12 117.7
C11 C12 H12 117.7
C14 C13 C18 117.4(9)
C14 C13 C1 121.7(11)
C18 C13 C1 120.7(11)
C13 C14 C15 120.9(10)
C13 C14 H14 119.6
C15 C14 H14 119.6
C16 C15 C14 121.1(10)
C16 C15 H15 119.5
C14 C15 H15 119.5
C17 C16 C15 119.0(10)
C17 C16 Br1 121.5(11)
C15 C16 Br1 119.5(11)
C16 C17 C18 121.4(10)
C16 C17 H17 119.3
C18 C17 H17 119.3
C17 C18 C13 120.2(9)
C17 C18 H18 119.9
C13 C18 H18 119.9
O2 C19 C31 119.4(10)
O2 C19 C20 120.3(10)
C31 C19 C20 119.8(9)
C24 C20 C19 112.5(8)
C24 C20 C21 102.2(7)
C19 C20 C21 112.3(8)
C24 C20 H20 109.9
C19 C20 H20 109.9
C21 C20 H20 109.9
C22 C21 C20 108.7(7)
C22 C21 H21A 109.9
C20 C21 H21A 109.9
C22 C21 H21B 110.0
C20 C21 H21B 109.9
H21A C21 H21B 108.3
C21 C22 C23 102.6(8)
C21 C22 H22A 111.2
C23 C22 H22A 111.2
C21 C22 H22B 111.2
C23 C22 H22B 111.3
H22A C22 H22B 109.2
C24 C23 C22 115.0(10)
C24 C23 H23 122.5
C22 C23 H23 122.5
C23 C24 C25 125.7(11)
C23 C24 C20 111.4(10)
C25 C24 C20 122.8(10)
C30 C25 C26 115.4(10)
C30 C25 C24 121.8(11)
C26 C25 C24 122.8(10)
C27 C26 C25 123.4(9)
C27 C26 H26 118.3
C25 C26 H26 118.3
C28 C27 C26 118.0(10)
C28 C27 H27 121.0
C26 C27 H27 121.0
C27 C28 C29 122.1(10)
C27 C28 Br4 118.9(12)
C29 C28 Br4 119.0(11)
C30 C29 C28 117.3(9)
C30 C29 H29 121.4
C28 C29 H29 121.4
C25 C30 C29 123.8(10)
C25 C30 H30 118.1
C29 C30 H30 118.1
C32 C31 C36 116.5(10)
C32 C31 C19 119.3(11)
C36 C31 C19 124.1(12)
C31 C32 C33 121.9(10)
C31 C32 H32 119.1
C33 C32 H32 119.1
C34 C33 C32 120.1(10)
C34 C33 H33 120.0
C32 C33 H33 120.0
C33 C34 C35 118.6(10)
C33 C34 Br3 119.7(11)
C35 C34 Br3 121.6(11)
C34 C35 C36 120.5(10)
C34 C35 H35 119.8
C36 C35 H35 119.7
C35 C36 C31 122.0(10)
C35 C36 H36 119.0
C31 C36 H36 119.0
O3 C37 C49 119.9(10)
O3 C37 C38 118.1(10)
C49 C37 C38 122.0(9)
C42 C38 C37 116.0(8)
C42 C38 C39 101.2(8)
C37 C38 C39 111.8(8)
C42 C38 H38 109.2
C37 C38 H38 109.2
C39 C38 H38 109.2
C40 C39 C38 108.0(8)
C40 C39 H39A 110.1
C38 C39 H39A 110.1
C40 C39 H39B 110.1
C38 C39 H39B 110.1
H39A C39 H39B 108.4
C39 C40 C41 105.4(8)
C39 C40 H40A 110.7
C41 C40 H40A 110.7
C39 C40 H40B 110.7
C41 C40 H40B 110.7
H40A C40 H40B 108.8
C42 C41 C40 111.3(9)
C42 C41 H41 124.4
C40 C41 H41 124.4
C41 C42 C43 126.0(10)
C41 C42 C38 113.1(9)
C43 C42 C38 120.9(10)
C44 C43 C48 113.5(9)
C44 C43 C42 122.7(9)
C48 C43 C42 123.8(10)
C45 C44 C43 125.2(9)
C45 C44 H44 117.4
C43 C44 H44 117.4
C44 C45 C46 116.8(9)
C44 C45 H45 121.6
C46 C45 H45 121.6
C47 C46 C45 121.1(10)
C47 C46 Br6 120.8(11)
C45 C46 Br6 118.1(11)
C48 C47 C46 118.9(10)
C48 C47 H47 120.6
C46 C47 H47 120.6
C47 C48 C43 124.3(9)
C47 C48 H48 117.8
C43 C48 H48 117.8
C50 C49 C54 118.9(9)
C50 C49 C37 120.7(10)
C54 C49 C37 120.2(11)
C49 C50 C51 122.9(9)
C49 C50 H50 118.5
C51 C50 H50 118.5
C52 C51 C50 119.4(10)
C52 C51 H51 120.3
C50 C51 H51 120.3
C53 C52 C51 118.7(10)
C53 C52 Br5 121.2(10)
C51 C52 Br5 119.9(10)
C52 C53 C54 122.0(9)
C52 C53 H53 119.0
C54 C53 H53 119.0
C49 C54 C53 118.0(9)
C49 C54 H54 121.0
C53 C54 H54 121.0

loop_
_geom_bond_atom_site_label_1
_geom_bond_atom_site_label_2
_geom_bond_distance
Br1 C16 1.878(9)
Br2 C10 1.898(8)
Br3 C34 1.883(9)
Br4 C28 1.913(9)
Br5 C52 1.856(8)
Br6 C46 1.894(9)
O1 C1 1.209(8)
O2 C19 1.214(8)
O3 C37 1.213(8)
C1 C13 1.508(10)
C1 C2 1.513(10)
C2 C6 1.517(10)
C2 C3 1.541(9)
C2 H2 0.9800
C3 C4 1.505(9)
C3 H3A 0.9700
C3 H3B 0.9700
C4 C5 1.466(9)
C4 H4A 0.9700
C4 H4B 0.9700
C5 C6 1.316(9)
C5 H5 0.9300
C6 C7 1.437(10)
C7 C8 1.373(9)
C7 C12 1.376(9)
C8 C9 1.387(9)
C8 H8 0.9300
C9 C10 1.370(9)
C9 H9 0.9300
C10 C11 1.352(9)
C11 C12 1.394(9)
C11 H11 0.9300
C12 H12 0.9300
C13 C14 1.365(9)
C13 C18 1.388(9)
C14 C15 1.370(9)
C14 H14 0.9300
C15 C16 1.362(10)
C15 H15 0.9300
C16 C17 1.328(9)
C17 C18 1.382(9)
C17 H17 0.9300
C18 H18 0.9300
C19 C31 1.491(11)
C19 C20 1.511(10)
C20 C24 1.503(9)
C20 C21 1.565(9)
C20 H20 0.9800
C21 C22 1.490(9)
C21 H21A 0.9700
C21 H21B 0.9700
C22 C23 1.497(10)
C22 H22A 0.9700
C22 H22B 0.9700
C23 C24 1.300(9)
C23 H23 0.9300
C24 C25 1.470(10)
C25 C30 1.369(9)
C25 C26 1.401(9)
C26 C27 1.377(9)
C26 H26 0.9300
C27 C28 1.347(9)
C27 H27 0.9300
C28 C29 1.400(10)
C29 C30 1.375(9)
C29 H29 0.9300
C30 H30 0.9300
C31 C32 1.356(9)
C31 C36 1.370(9)
C32 C33 1.372(10)
C32 H32 0.9300
C33 C34 1.358(10)
C33 H33 0.9300
C34 C35 1.352(10)
C35 C36 1.361(9)
C35 H35 0.9300
C36 H36 0.9300
C37 C49 1.505(11)
C37 C38 1.496(10)
C38 C42 1.491(9)
C38 C39 1.547(10)
C38 H38 0.9800
C39 C40 1.434(9)
C39 H39A 0.9700
C39 H39B 0.9700
C40 C41 1.489(10)
C40 H40A 0.9700
C40 H40B 0.9700
C41 C42 1.287(9)
C41 H41 0.9300
C42 C43 1.464(10)
C43 C44 1.377(9)
C43 C48 1.408(9)
C44 C45 1.368(9)
C44 H44 0.9300
C45 C46 1.404(10)
C45 H45 0.9300
C46 C47 1.356(10)
C47 C48 1.348(9)
C47 H47 0.9300
C48 H48 0.9300
C49 C50 1.321(9)
C49 C54 1.375(8)
C50 C51 1.367(9)
C50 H50 0.9300
C51 C52 1.361(9)
C51 H51 0.9300
C52 C53 1.332(9)
C53 C54 1.402(9)
C53 H53 0.9300
C54 H54 0.9300

loop_
_geom_torsion_atom_site_label_1
_geom_torsion_atom_site_label_2
_geom_torsion_atom_site_label_3
_geom_torsion_atom_site_label_4
_geom_torsion
O1 C1 C2 C6 13.6(13)
C13 C1 C2 C6 -172.0(8)
O1 C1 C2 C3 -98.9(11)
C13 C1 C2 C3 75.5(10)
C1 C2 C3 C4 104.4(9)
C6 C2 C3 C4 -13.5(9)
C2 C3 C4 C5 12.9(9)
C3 C4 C5 C6 -7.6(10)
C4 C5 C6 C7 177.7(7)
C4 C5 C6 C2 -1.2(11)
C1 C2 C6 C5 -108.8(9)
C3 C2 C6 C5 9.2(9)
C1 C2 C6 C7 72.3(10)
C3 C2 C6 C7 -169.7(7)
C5 C6 C7 C8 -2.1(14)
C2 C6 C7 C8 176.6(7)
C5 C6 C7 C12 -178.8(8)
C2 C6 C7 C12 0.0(12)
C12 C7 C8 C9 2.3(12)
C6 C7 C8 C9 -174.5(8)
C7 C8 C9 C10 0.2(13)
C8 C9 C10 C11 0.1(13)
C8 C9 C10 Br2 174.7(6)
C9 C10 C11 C12 -2.9(13)
Br2 C10 C11 C12 -177.3(6)
C8 C7 C12 C11 -5.4(12)
C6 C7 C12 C11 171.6(8)
C10 C11 C12 C7 5.8(13)
O1 C1 C13 C14 -3.6(12)
C2 C1 C13 C14 -178.4(8)
O1 C1 C13 C18 -179.7(8)
C2 C1 C13 C18 5.5(12)
C18 C13 C14 C15 -2.2(13)
C1 C13 C14 C15 -178.4(8)
C13 C14 C15 C16 0.4(15)
C14 C15 C16 C17 -0.4(15)
C14 C15 C16 Br1 -180.0(7)
C15 C16 C17 C18 2.2(15)
Br1 C16 C17 C18 -178.3(7)
C16 C17 C18 C13 -4.0(15)
C14 C13 C18 C17 3.9(13)
C1 C13 C18 C17 -179.8(8)
O2 C19 C20 C24 22.4(13)
C31 C19 C20 C24 -166.2(8)
O2 C19 C20 C21 -92.2(11)
C31 C19 C20 C21 79.1(10)
C24 C20 C21 C22 3.1(9)
C19 C20 C21 C22 123.8(9)
C20 C21 C22 C23 -2.2(10)
C21 C22 C23 C24 0.3(12)
C22 C23 C24 C25 178.2(8)
C22 C23 C24 C20 1.7(12)
C19 C20 C24 C23 -123.5(8)
C21 C20 C24 C23 -2.9(9)
C19 C20 C24 C25 59.9(10)
C21 C20 C24 C25 -179.5(7)
C23 C24 C25 C30 -158.7(9)
C20 C24 C25 C30 17.3(12)
C23 C24 C25 C26 19.0(13)
C20 C24 C25 C26 -164.9(7)
C30 C25 C26 C27 0.0(12)
C24 C25 C26 C27 -177.9(7)
C25 C26 C27 C28 -2.3(13)
C26 C27 C28 C29 2.9(13)
C26 C27 C28 Br4 -178.6(6)
C27 C28 C29 C30 -1.3(13)
Br4 C28 C29 C30 -179.7(6)
C26 C25 C30 C29 1.8(12)
C24 C25 C30 C29 179.7(7)
C28 C29 C30 C25 -1.3(13)
O2 C19 C31 C32 -4.6(14)
C20 C19 C31 C32 -176.1(8)
O2 C19 C31 C36 178.7(9)
C20 C19 C31 C36 7.3(13)
C36 C31 C32 C33 -4.5(14)
C19 C31 C32 C33 178.5(9)
C31 C32 C33 C34 7.9(17)
C32 C33 C34 C35 -7.5(16)
C32 C33 C34 Br3 176.6(7)
C33 C34 C35 C36 4.3(16)
Br3 C34 C35 C36 -179.9(7)
C34 C35 C36 C31 -1.2(16)
C32 C31 C36 C35 1.2(14)
C19 C31 C36 C35 178.0(9)
O3 C37 C38 C42 -35.7(13)
C49 C37 C38 C42 143.3(9)
O3 C37 C38 C39 79.6(12)
C49 C37 C38 C39 -101.5(10)
C42 C38 C39 C40 10.1(11)
C37 C38 C39 C40 -113.9(9)
C38 C39 C40 C41 -10.2(12)
C39 C40 C41 C42 6.5(11)
C40 C41 C42 C43 -179.8(7)
C40 C41 C42 C38 0.3(11)
C37 C38 C42 C41 114.7(10)
C39 C38 C42 C41 -6.4(10)
C37 C38 C42 C43 -65.1(10)
C39 C38 C42 C43 173.8(7)
C41 C42 C43 C44 -3.6(13)
C38 C42 C43 C44 176.3(7)
C41 C42 C43 C48 175.6(8)
C38 C42 C43 C48 -4.6(11)
C48 C43 C44 C45 -1.4(11)
C42 C43 C44 C45 177.8(7)
C43 C44 C45 C46 0.0(12)
C44 C45 C46 C47 3.1(13)
C44 C45 C46 Br6 -178.5(5)
C45 C46 C47 C48 -4.5(14)
Br6 C46 C47 C48 177.1(6)
C46 C47 C48 C43 3.0(13)
C44 C43 C48 C47 -0.1(11)
C42 C43 C48 C47 -179.3(7)
O3 C37 C49 C50 -4.3(14)
C38 C37 C49 C50 176.8(9)
O3 C37 C49 C54 -179.5(9)
C38 C37 C49 C54 1.6(13)
C54 C49 C50 C51 -3.2(14)
C37 C49 C50 C51 -178.4(8)
C49 C50 C51 C52 4.0(15)
C50 C51 C52 C53 -4.6(15)
C50 C51 C52 Br5 -179.4(7)
C51 C52 C53 C54 4.6(16)
Br5 C52 C53 C54 179.4(7)
C50 C49 C54 C53 2.9(13)
C37 C49 C54 C53 178.2(8)
C52 C53 C54 C49 -3.7(15)
